data_4116859
loop_
_publ_author_name
'Michael D. Fryzuk'
'Samuel A. Johnson'
'Steven J. Rettig'

_publ_contact_author_address
;
University of British Columbia
Department of Chemistry
2036 Main Mall
Vancouver, BC V6T 1Z1
Canada
;
_publ_contact_author_email ' fryzuk@chem.ubc.ca '
_publ_contact_author_fax ' 604-822-2847 '
_publ_contact_author_name 'Michael D. Fryzuk'
_publ_contact_author_phone ' 604-822-2897 '
_publ_section_title
;
 New Mode of Coordination for the Dinitrogen Ligand: A Dinuclear Tantalum
 Complex with a Bridging N2 Unit That Is Both Side-On and End-On
;
_journal_name_full 'Journal of the American Chemical Society'
_journal_page_first 11024
_journal_page_last 11025
_journal_paper_doi 10.1021/ja982377z
_journal_volume 120
_journal_year 1998
_chemical_formula_sum 'C60 H74 N6 P2 Si4 Ta2'
_chemical_formula_weight 1415.47
_space_group_IT_number 19
_symmetry_cell_setting orthorhombic
_symmetry_Int_Tables_number 19
_symmetry_space_group_name_Hall 'P 2ac 2ab'
_symmetry_space_group_name_H-M 'P 21 21 21'
_audit_creation_date 1998-08-06
_audit_creation_method 'by teXsan v1.8'
_audit_update_record
;
?
;
_cell_angle_alpha 90
_cell_angle_beta 90
_cell_angle_gamma 90
_cell_formula_units_Z 4
_cell_length_a 12.9290(7)
_cell_length_b 15.11740(10)
_cell_length_c 32.5768(4)
_cell_measurement_reflns_used 44643
_cell_measurement_temperature 180.2
_cell_measurement_theta_max 30.0
_cell_measurement_theta_min 2.0
_cell_volume 6367.2(4)
_computing_cell_refinement 'd*TREK (MSC, 1996-1998)'
_computing_data_collection 'd*TREK (MSC, 1996-1998)'
_computing_data_reduction 'd*TREK (MSC, 1996-1998)'
_computing_publication_material 'teXsan (MSC, 1992-1997)'
_computing_structure_refinement 'teXsan (MSC, 1992-1997)'
_computing_structure_solution
;
DIRDIF92 PATTY (Beurskens, 1992)
;
_diffrn_ambient_temperature 180.2
_diffrn_detector_area_resol_mean 11.76
_diffrn_measurement_device_type 'Rigaku/ADSC CCD'
_diffrn_measurement_method 'area detector'
_diffrn_orient_matrix_UB_11 0.00000
_diffrn_orient_matrix_UB_12 0.00000
_diffrn_orient_matrix_UB_13 0.00000
_diffrn_orient_matrix_UB_21 0.00000
_diffrn_orient_matrix_UB_22 0.00000
_diffrn_orient_matrix_UB_23 0.00000
_diffrn_orient_matrix_UB_31 0.00000
_diffrn_orient_matrix_UB_32 0.00000
_diffrn_orient_matrix_UB_33 0.00000
_diffrn_radiation_detector CCD
_diffrn_radiation_monochromator graphite
_diffrn_radiation_source 'X-ray tube'
_diffrn_radiation_type 'Mo K\a'
_diffrn_radiation_wavelength 0.7107
_diffrn_reflns_av_R_equivalents 0.03360
_diffrn_reflns_av_sigmaI/netI 0.060
_diffrn_reflns_limit_h_max 16
_diffrn_reflns_limit_h_min -15
_diffrn_reflns_limit_k_max 18
_diffrn_reflns_limit_k_min -20
_diffrn_reflns_limit_l_max 45
_diffrn_reflns_limit_l_min -38
_diffrn_reflns_number 53786
_diffrn_reflns_reduction_process 'Lp corrections applied'
_diffrn_reflns_theta_max 30.04
_diffrn_reflns_theta_min 1.88
_diffrn_standards_decay_% 0.00
_diffrn_standards_interval_count 0
_diffrn_standards_number 0
_exptl_absorpt_coefficient_mu 3.596
_exptl_absorpt_correction_T_max 1.000
_exptl_absorpt_correction_T_min 0.594
_exptl_absorpt_correction_type multi-scan
_exptl_absorpt_process_details
;
d*TREK (MSC, 1996-1998)
;
_exptl_crystal_colour brown
_exptl_crystal_density_diffrn 1.476
_exptl_crystal_description block
_exptl_crystal_F_000 2832.00
_exptl_crystal_size_max 0.50
_exptl_crystal_size_mid 0.40
_exptl_crystal_size_min 0.20
_refine_diff_density_max 3.07
_refine_diff_density_min -2.83
_refine_ls_abs_structure_details 'by Flack parameter refinement'
_refine_ls_abs_structure_Flack 0.011(3)
_refine_ls_extinction_method none
_refine_ls_goodness_of_fit_all 1.776
_refine_ls_goodness_of_fit_ref 1.776
_refine_ls_hydrogen_treatment noref
_refine_ls_matrix_type full
_refine_ls_number_constraints 0
_refine_ls_number_parameters 607
_refine_ls_number_reflns 15996
_refine_ls_number_restraints 24
_refine_ls_R_factor_all 0.0649
_refine_ls_R_factor_gt 0.037
_refine_ls_shift/su_max 0.1390
_refine_ls_shift/su_mean 0.4590
_refine_ls_structure_factor_coef Fsqd
_refine_ls_weighting_details 'w = 1/[\s^2^(Fo^2^)]'
_refine_ls_weighting_scheme sigma
_refine_ls_wR_factor_all 0.0654
_refine_ls_wR_factor_ref 0.0654
_reflns_number_gt '15996 including Friedel pairs'
_reflns_number_total 9226
_reflns_threshold_expression I>0.00\s(I)
_cod_data_source_file ja982377z_1.cif
_cod_data_source_block (N2)[(PhP(CH2SiMe2NPh)2)TaH2]2.2C6H6
_cod_original_cell_volume 6367.2(2)
_cod_original_sg_symbol_H-M 'P 21 21 21 '
_cod_original_formula_sum 'C60 H74 N6 P2 Si4 Ta2 '
_cod_database_code 4116859

loop_
_symmetry_equiv_pos_as_xyz
'   +x,   +y,   +z'
'1/2-x,   -y,1/2+z'
'1/2+x,1/2-y,   -z'
'   -x,1/2+y,1/2-z'

loop_
_atom_site_label
_atom_site_fract_x
_atom_site_fract_y
_atom_site_fract_z
_atom_site_U_iso_or_equiv
_atom_site_occupancy
_atom_site_refinement_flags
_atom_site_adp_type
_atom_site_calc_flag
Ta(1) 0.387123(15) 0.324914(12) 0.130456(5) 0.01680(4) 1.000 . Uani d
Ta(2) 0.283403(15) 0.370847(12) 0.203968(5) 0.01714(4) 1.000 . Uani d
P(1) 0.50864(10) 0.22646(8) 0.08483(4) 0.0207(3) 1.000 . Uani d
P(2) 0.14163(10) 0.49165(8) 0.19469(4) 0.0207(3) 1.000 . Uani d
Si(1) 0.35285(12) 0.29370(10) 0.02681(4) 0.0277(4) 1.000 . Uani d
Si(2) 0.64036(10) 0.36319(9) 0.12657(4) 0.0235(3) 1.000 . Uani d
Si(3) 0.26580(12) 0.53712(9) 0.27153(5) 0.0277(4) 1.000 . Uani d
Si(4) 0.02459(10) 0.32338(9) 0.20818(4) 0.0228(3) 1.000 . Uani d
N(1) 0.3090(3) 0.3282(3) 0.07516(10) 0.0223(10) 1.000 . Uani d
N(2) 0.5132(3) 0.4044(2) 0.12282(11) 0.0205(9) 1.000 . Uani d
N(3) 0.3380(3) 0.4509(2) 0.25083(11) 0.0209(10) 1.000 . Uani d
N(4) 0.1508(3) 0.3063(2) 0.22482(11) 0.0198(9) 1.000 . Uani d
N(5) 0.3795(3) 0.2800(2) 0.19273(10) 0.0173(9) 1.000 . Uani d
N(6) 0.4293(3) 0.2274(3) 0.16717(11) 0.0243(11) 1.000 . Uani d
C(1) 0.4954(4) 0.2747(3) 0.03417(14) 0.0256(12) 1.000 . Uani d
C(2) 0.6380(4) 0.2484(3) 0.10472(14) 0.0266(12) 1.000 . Uani d
C(3) 0.3321(5) 0.3808(5) -0.0128(2) 0.058(2) 1.000 . Uani d
C(4) 0.2908(5) 0.1912(4) 0.0082(2) 0.047(2) 1.000 . Uani d
C(5) 0.7298(4) 0.4325(4) 0.0954(2) 0.045(2) 1.000 . Uani d
C(6) 0.6865(4) 0.3599(4) 0.18030(15) 0.040(2) 1.000 . Uani d
C(7) 0.5034(4) 0.1076(3) 0.07763(14) 0.0234(12) 1.000 . Uani d
C(8) 0.4821(5) 0.0534(4) 0.1116(2) 0.039(2) 1.000 . Uani d
C(9) 0.4862(6) -0.0368(4) 0.1088(2) 0.058(2) 1.000 . Uani d
C(10) 0.5056(7) -0.0746(4) 0.0724(2) 0.076(3) 1.000 . Uani d
C(11) 0.5209(8) -0.0248(4) 0.0371(2) 0.102(3) 1.000 . Uani d
C(12) 0.5224(6) 0.0665(4) 0.0406(2) 0.061(2) 1.000 . Uani d
C(13) 0.2086(4) 0.3701(3) 0.07321(12) 0.0243(10) 1.000 . Uani d
C(14) 0.2017(4) 0.4621(3) 0.07238(15) 0.0318(13) 1.000 . Uani d
C(15) 0.1048(5) 0.5031(3) 0.06962(15) 0.0374(15) 1.000 . Uani d
C(16) 0.0161(5) 0.4516(4) 0.0680(2) 0.0422(15) 1.000 . Uani d
C(17) 0.0220(4) 0.3606(4) 0.06933(15) 0.0379(14) 1.000 . Uani d
C(18) 0.1175(4) 0.3190(3) 0.07149(13) 0.0294(12) 1.000 . Uani d
C(19) 0.5089(4) 0.4980(3) 0.1238(2) 0.0280(12) 1.000 . Uani d
C(20) 0.4971(5) 0.5461(4) 0.0870(2) 0.045(2) 1.000 . Uani d
C(21) 0.5014(6) 0.6376(5) 0.0879(2) 0.068(2) 1.000 . Uani d
C(22) 0.5172(5) 0.6822(4) 0.1254(3) 0.061(2) 1.000 . Uani d
C(23) 0.5265(5) 0.6355(4) 0.1598(2) 0.048(2) 1.000 . Uani d
C(24) 0.5217(4) 0.5443(3) 0.1604(2) 0.0331(14) 1.000 . Uani d
C(25) 0.1323(4) 0.5243(3) 0.24806(14) 0.0231(12) 1.000 . Uani d
C(26) 0.0234(4) 0.4347(3) 0.18170(14) 0.0232(12) 1.000 . Uani d
C(27) 0.2582(5) 0.5269(4) 0.3280(2) 0.050(2) 1.000 . Uani d
C(28) 0.3133(5) 0.6502(3) 0.2580(2) 0.060(2) 1.000 . Uani d
C(29) -0.0625(4) 0.3244(4) 0.25343(14) 0.0314(14) 1.000 . Uani d
C(30) -0.0196(5) 0.2362(4) 0.1711(2) 0.040(2) 1.000 . Uani d
C(31) 0.1459(4) 0.5945(3) 0.16625(14) 0.0242(12) 1.000 . Uani d
C(32) 0.2376(4) 0.6260(4) 0.14893(14) 0.0329(14) 1.000 . Uani d
C(33) 0.2402(4) 0.7047(3) 0.1291(2) 0.047(2) 1.000 . Uani d
C(34) 0.1533(5) 0.7561(4) 0.1253(2) 0.045(2) 1.000 . Uani d
C(35) 0.0611(5) 0.7267(4) 0.1421(2) 0.046(2) 1.000 . Uani d
C(36) 0.0576(4) 0.6450(3) 0.16255(15) 0.0317(14) 1.000 . Uani d
C(37) 0.4416(4) 0.4380(3) 0.26752(14) 0.0227(12) 1.000 . Uani d
C(38) 0.4758(4) 0.3540(3) 0.27943(14) 0.0268(13) 1.000 . Uani d
C(39) 0.5746(4) 0.3405(3) 0.2944(2) 0.0336(14) 1.000 . Uani d
C(40) 0.6419(4) 0.4114(4) 0.2980(2) 0.0359(14) 1.000 . Uani d
C(41) 0.6068(4) 0.4939(3) 0.28744(14) 0.0331(13) 1.000 . Uani d
C(42) 0.5107(4) 0.5093(3) 0.27215(15) 0.0275(13) 1.000 . Uani d
C(43) 0.1718(4) 0.2414(3) 0.25347(15) 0.0285(13) 1.000 . Uani d
C(44) 0.1975(4) 0.2598(3) 0.2936(2) 0.0352(14) 1.000 . Uani d
C(45) 0.2186(5) 0.1926(4) 0.3221(2) 0.056(2) 1.000 . Uani d
C(46) 0.2143(5) 0.1048(4) 0.3101(2) 0.057(2) 1.000 . Uani d
C(47) 0.1896(5) 0.0841(4) 0.2720(2) 0.049(2) 1.000 . Uani d
C(48) 0.1652(5) 0.1508(3) 0.2430(2) 0.042(2) 1.000 . Uani d
C(49) 0.6596(9) 0.4792(8) -0.1247(4) 0.177(5) 1.000 D Uiso d
C(50) 0.6918(6) 0.4755(9) -0.0895(4) 0.209(7) 1.000 D Uiso d
C(51) 0.6487(10) 0.5218(10) -0.0582(3) 0.204(6) 1.000 D Uiso d
C(52) 0.5359(10) 0.5384(7) -0.0600(3) 0.146(4) 1.000 D Uiso d
C(53) 0.4873(6) 0.5202(8) -0.1007(4) 0.161(5) 1.000 D Uiso d
C(54) 0.5594(11) 0.4984(8) -0.1342(2) 0.163(5) 1.000 D Uiso d
C(55) 0.7736(10) 0.8124(8) -0.0081(4) 0.182(5) 1.000 D Uiso d
C(56) 0.7611(13) 0.8443(6) 0.0334(5) 0.271(8) 1.000 D Uiso d
C(57) 0.797(2) 0.7870(10) 0.0672(3) 0.380(11) 1.000 D Uiso d
C(58) 0.8418(9) 0.6967(8) 0.0563(4) 0.164(5) 1.000 D Uiso d
C(59) 0.8166(14) 0.6589(6) 0.0174(5) 0.286(8) 1.000 D Uiso d
C(60) 0.7681(15) 0.7195(11) -0.0150(3) 0.359(10) 1.000 D Uiso d
H(1) 0.5331 0.3308 0.0325 0.031 1.000 . Uiso c
H(2) 0.5217 0.2340 0.0132 0.031 1.000 . Uiso c
H(3) 0.6551 0.2058 0.1262 0.032 1.000 . Uiso c
H(4) 0.6888 0.2441 0.0824 0.032 1.000 . Uiso c
H(5) 0.3639 0.4366 -0.0035 0.070 1.000 . Uiso c
H(6) 0.3638 0.3627 -0.0387 0.070 1.000 . Uiso c
H(7) 0.2578 0.3903 -0.0168 0.070 1.000 . Uiso c
H(8) 0.2169 0.2024 0.0032 0.057 1.000 . Uiso c
H(9) 0.3237 0.1719 -0.0172 0.057 1.000 . Uiso c
H(10) 0.2975 0.1448 0.0292 0.057 1.000 . Uiso c
H(11) 0.8002 0.4084 0.0972 0.054 1.000 . Uiso c
H(12) 0.7074 0.4322 0.0666 0.054 1.000 . Uiso c
H(13) 0.7294 0.4933 0.1058 0.054 1.000 . Uiso c
H(14) 0.6401 0.3221 0.1966 0.049 1.000 . Uiso c
H(15) 0.7566 0.3356 0.1811 0.049 1.000 . Uiso c
H(16) 0.6864 0.4198 0.1917 0.049 1.000 . Uiso c
H(17) 0.4634 0.0809 0.1378 0.047 1.000 . Uiso c
H(18) 0.4752 -0.0733 0.1332 0.069 1.000 . Uiso c
H(19) 0.5097 -0.1392 0.0705 0.093 1.000 . Uiso c
H(20) 0.5291 -0.0535 0.0104 0.118 1.000 . Uiso c
H(21) 0.5373 0.1026 0.0163 0.073 1.000 . Uiso c
H(22) 0.2647 0.4981 0.0735 0.038 1.000 . Uiso c
H(23) 0.1001 0.5677 0.0689 0.045 1.000 . Uiso c
H(24) -0.0513 0.4805 0.0658 0.051 1.000 . Uiso c
H(25) -0.0414 0.3252 0.0687 0.045 1.000 . Uiso c
H(26) 0.1219 0.2542 0.0717 0.036 1.000 . Uiso c
H(27) 0.4863 0.5151 0.0610 0.054 1.000 . Uiso c
H(28) 0.4936 0.6713 0.0624 0.082 1.000 . Uiso c
H(29) 0.5207 0.7468 0.1258 0.073 1.000 . Uiso c
H(30) 0.5369 0.6673 0.1856 0.058 1.000 . Uiso c
H(31) 0.5271 0.5122 0.1866 0.040 1.000 . Uiso c
H(32) 0.0956 0.5808 0.2500 0.028 1.000 . Uiso c
H(33) 0.0942 0.4789 0.2633 0.028 1.000 . Uiso c
H(34) -0.0362 0.4691 0.1909 0.028 1.000 . Uiso c
H(35) 0.0196 0.4262 0.1518 0.028 1.000 . Uiso c
H(36) 0.2168 0.5755 0.3392 0.059 1.000 . Uiso c
H(37) 0.2259 0.4703 0.3352 0.059 1.000 . Uiso c
H(38) 0.3281 0.5292 0.3397 0.059 1.000 . Uiso c
H(39) 0.3823 0.6588 0.2695 0.072 1.000 . Uiso c
H(40) 0.3155 0.6562 0.2281 0.072 1.000 . Uiso c
H(41) 0.2657 0.6944 0.2695 0.072 1.000 . Uiso c
H(42) -0.0402 0.3702 0.2727 0.038 1.000 . Uiso c
H(43) -0.1336 0.3367 0.2444 0.038 1.000 . Uiso c
H(44) -0.0604 0.2665 0.2670 0.038 1.000 . Uiso c
H(45) -0.0898 0.2506 0.1616 0.049 1.000 . Uiso c
H(46) 0.0273 0.2347 0.1475 0.049 1.000 . Uiso c
H(47) -0.0201 0.1787 0.1847 0.049 1.000 . Uiso c
H(48) 0.3010 0.5909 0.1511 0.040 1.000 . Uiso c
H(49) 0.3052 0.7252 0.1169 0.056 1.000 . Uiso c
H(50) 0.1565 0.8128 0.1107 0.054 1.000 . Uiso c
H(51) -0.0016 0.7630 0.1397 0.054 1.000 . Uiso c
H(52) -0.0080 0.6238 0.1742 0.038 1.000 . Uiso c
H(53) 0.4285 0.3036 0.2771 0.032 1.000 . Uiso c
H(54) 0.5969 0.2808 0.3022 0.040 1.000 . Uiso c
H(55) 0.7129 0.4026 0.3078 0.043 1.000 . Uiso c
H(56) 0.6535 0.5442 0.2913 0.040 1.000 . Uiso c
H(57) 0.4893 0.5694 0.2642 0.033 1.000 . Uiso c
H(58) 0.2010 0.3214 0.3025 0.042 1.000 . Uiso c
H(59) 0.2360 0.2079 0.3504 0.067 1.000 . Uiso c
H(60) 0.2299 0.0580 0.3299 0.068 1.000 . Uiso c
H(61) 0.1885 0.0219 0.2635 0.059 1.000 . Uiso c
H(62) 0.1431 0.1338 0.2153 0.050 1.000 . Uiso c
H(63) 0.7055 0.4649 -0.1500 0.212 1.000 . Uiso c
H(64) 0.7564 0.4432 -0.0835 0.247 1.000 . Uiso c
H(65) 0.6834 0.5387 -0.0352 0.246 1.000 . Uiso c
H(66) 0.4975 0.5631 -0.0363 0.184 1.000 . Uiso c
H(67) 0.4145 0.5236 -0.1026 0.198 1.000 . Uiso c
H(68) 0.5296 0.4998 -0.1597 0.193 1.000 . Uiso c

loop_
_atom_site_aniso_label
_atom_site_aniso_U_11
_atom_site_aniso_U_22
_atom_site_aniso_U_33
_atom_site_aniso_U_12
_atom_site_aniso_U_13
_atom_site_aniso_U_23
Ta(1) 0.01469(10) 0.01867(9) 0.01703(8) 0.00101(8) 0.00075(8) -0.00064(8)
Ta(2) 0.01615(10) 0.01749(9) 0.01777(8) 0.00186(8) 0.00162(8) -0.00007(8)
P(1) 0.0193(7) 0.0232(7) 0.0195(6) 0.0018(5) 0.0014(5) -0.0037(5)
P(2) 0.0192(7) 0.0190(6) 0.0240(6) 0.0028(5) 0.0019(5) 0.0021(5)
Si(1) 0.0248(8) 0.0404(9) 0.0179(7) 0.0026(6) -0.0007(6) 0.0001(6)
Si(2) 0.0155(7) 0.0275(7) 0.0276(7) 0.0007(6) 0.0009(6) -0.0054(7)
Si(3) 0.0224(9) 0.0253(7) 0.0353(8) 0.0034(6) -0.0018(7) -0.0070(6)
Si(4) 0.0186(7) 0.0245(7) 0.0253(7) -0.0014(6) 0.0006(6) 0.0016(7)
N(1) 0.017(2) 0.027(2) 0.023(2) 0.003(2) -0.0045(14) -0.003(2)
N(2) 0.019(2) 0.012(2) 0.031(2) 0.0018(13) 0.005(2) -0.002(2)
N(3) 0.022(2) 0.022(2) 0.019(2) -0.0007(15) -0.0043(15) -0.0026(15)
N(4) 0.022(2) 0.010(2) 0.028(2) -0.0008(14) 0.009(2) 0.0103(15)
N(5) 0.018(2) 0.011(2) 0.022(2) 0.0000(14) -0.004(2) -0.0045(13)
N(6) 0.022(3) 0.030(2) 0.021(2) 0.008(2) -0.002(2) 0.0017(15)
C(1) 0.022(2) 0.028(3) 0.027(2) 0.002(2) 0.006(2) 0.003(2)
C(2) 0.016(2) 0.031(2) 0.032(3) 0.008(2) -0.003(2) -0.006(2)
C(3) 0.065(5) 0.082(5) 0.027(3) 0.018(4) 0.008(3) 0.017(3)
C(4) 0.025(3) 0.070(4) 0.046(3) -0.007(3) 0.003(3) -0.026(3)
C(5) 0.018(3) 0.050(4) 0.069(4) -0.008(3) 0.020(3) -0.002(3)
C(6) 0.033(4) 0.047(3) 0.041(3) 0.002(3) -0.015(2) -0.013(3)
C(7) 0.023(3) 0.021(2) 0.026(2) 0.001(2) 0.001(2) 0.001(2)
C(8) 0.050(4) 0.035(3) 0.031(3) 0.000(3) 0.009(3) 0.000(2)
C(9) 0.096(6) 0.036(3) 0.040(3) 0.006(4) 0.017(4) 0.005(3)
C(10) 0.158(9) 0.018(3) 0.053(3) 0.016(4) 0.027(5) -0.003(2)
C(11) 0.243(12) 0.032(3) 0.032(3) 0.017(5) 0.028(5) -0.012(3)
C(12) 0.127(7) 0.028(3) 0.028(3) 0.007(4) 0.020(4) 0.007(2)
C(13) 0.017(2) 0.035(2) 0.021(2) 0.006(2) -0.005(2) 0.003(2)
C(14) 0.026(3) 0.036(2) 0.034(3) 0.002(2) 0.002(3) 0.002(2)
C(15) 0.039(3) 0.039(3) 0.035(3) 0.018(2) -0.003(3) 0.014(2)
C(16) 0.026(3) 0.069(3) 0.032(3) 0.019(3) 0.001(3) 0.003(3)
C(17) 0.021(3) 0.064(3) 0.029(3) 0.005(3) -0.005(2) 0.003(3)
C(18) 0.022(2) 0.039(3) 0.027(2) -0.003(2) -0.006(2) -0.006(2)
C(19) 0.013(3) 0.025(2) 0.046(3) -0.002(2) 0.007(2) -0.002(2)
C(20) 0.042(4) 0.049(3) 0.045(3) 0.008(3) 0.008(3) 0.019(3)
C(21) 0.075(6) 0.047(3) 0.083(4) 0.016(4) 0.019(4) 0.028(3)
C(22) 0.053(4) 0.024(3) 0.107(5) -0.006(3) 0.017(5) 0.000(3)
C(23) 0.029(4) 0.031(3) 0.084(4) -0.009(3) 0.006(3) -0.017(3)
C(24) 0.012(3) 0.033(2) 0.055(3) 0.001(2) 0.000(3) -0.011(2)
C(25) 0.022(3) 0.020(2) 0.027(2) 0.005(2) -0.002(2) 0.003(2)
C(26) 0.016(3) 0.029(2) 0.024(3) 0.003(2) -0.005(2) 0.001(2)
C(27) 0.040(4) 0.068(4) 0.041(2) 0.021(3) -0.004(3) -0.016(3)
C(28) 0.030(4) 0.025(3) 0.124(6) 0.003(2) -0.021(4) -0.012(3)
C(29) 0.022(3) 0.041(3) 0.032(3) -0.002(3) 0.005(2) 0.011(3)
C(30) 0.034(4) 0.045(4) 0.042(3) -0.011(3) -0.009(3) -0.009(2)
C(31) 0.024(3) 0.021(2) 0.028(3) 0.002(2) -0.003(2) 0.002(2)
C(32) 0.029(3) 0.031(3) 0.039(3) 0.003(3) 0.005(2) 0.011(2)
C(33) 0.040(4) 0.040(3) 0.063(4) 0.000(2) 0.013(3) 0.032(3)
C(34) 0.046(3) 0.036(3) 0.055(4) 0.002(2) 0.005(3) 0.013(3)
C(35) 0.048(4) 0.032(3) 0.058(4) 0.017(3) 0.009(3) 0.016(3)
C(36) 0.024(3) 0.034(3) 0.037(3) 0.009(2) 0.005(2) 0.009(2)
C(37) 0.022(2) 0.026(2) 0.020(2) 0.005(2) 0.000(2) -0.001(2)
C(38) 0.023(3) 0.027(3) 0.030(3) 0.002(2) 0.000(2) -0.003(2)
C(39) 0.029(3) 0.038(3) 0.034(3) 0.009(2) -0.004(2) 0.002(3)
C(40) 0.021(3) 0.052(3) 0.035(3) 0.001(2) 0.000(3) -0.005(3)
C(41) 0.024(3) 0.043(3) 0.032(3) -0.012(2) 0.002(2) -0.004(2)
C(42) 0.027(3) 0.028(3) 0.027(3) 0.002(2) 0.004(2) -0.005(2)
C(43) 0.019(3) 0.032(2) 0.035(2) 0.003(2) 0.011(2) 0.013(2)
C(44) 0.022(3) 0.046(3) 0.038(2) -0.007(2) -0.001(3) 0.016(2)
C(45) 0.036(4) 0.078(4) 0.052(4) -0.008(4) -0.009(3) 0.038(3)
C(46) 0.026(3) 0.067(4) 0.078(4) 0.007(3) 0.009(4) 0.045(3)
C(47) 0.035(4) 0.036(3) 0.078(4) 0.016(3) 0.025(3) 0.029(3)
C(48) 0.040(4) 0.030(3) 0.056(4) 0.007(2) 0.021(3) 0.005(2)

loop_
_atom_type_symbol
_atom_type_oxidation_number
_atom_type_number_in_cell
_atom_type_scat_dispersion_real
_atom_type_scat_dispersion_imag
_atom_type_scat_source
C 0 240 0.002 0.002
;International Tables for Crystallography
(1992, Vol. C, Tables 4.2.6.8 and 6.1.1.1)
;
H 0 296 0.000 0.000
;International Tables for Crystallography
(1992, Vol. C, Table 6.1.1.2)
;
N 0 24 0.004 0.003
;International Tables for Crystallography
(1992, Vol. C, Tables 4.2.6.8 and 6.1.1.1)
;
P 0 8 0.090 0.095
;International Tables for Crystallography
(1992, Vol. C, Tables 4.2.6.8 and 6.1.1.1)
;
Si 0 16 0.072 0.071
;International Tables for Crystallography
(1992, Vol. C, Tables 4.2.6.8 and 6.1.1.1)
;
Ta 0 8 -1.258 6.523
;International Tables for Crystallography
(1992, Vol. C, Tables 4.2.6.8 and 6.1.1.1)
;

loop_
_geom_angle_atom_site_label_1
_geom_angle_atom_site_label_2
_geom_angle_atom_site_label_3
_geom_angle
_geom_angle_publ_flag
Ta(2) Ta(1) P(1) 154.34(4) yes
Ta(2) Ta(1) N(1) 120.01(14) yes
Ta(2) Ta(1) N(2) 109.72(13) yes
Ta(2) Ta(1) N(5) 41.82(13) yes
Ta(2) Ta(1) N(6) 78.56(15) yes
P(1) Ta(1) N(1) 79.19(14) yes
P(1) Ta(1) N(2) 77.66(13) yes
P(1) Ta(1) N(5) 112.59(13) yes
P(1) Ta(1) N(6) 75.78(15) yes
N(1) Ta(1) N(2) 105.7(2) yes
N(1) Ta(1) N(5) 144.2(2) yes
N(1) Ta(1) N(6) 132.9(2) yes
N(2) Ta(1) N(5) 109.8(2) yes
N(2) Ta(1) N(6) 107.0(2) yes
N(5) Ta(1) N(6) 37.1(2) yes
Ta(1) Ta(2) P(2) 114.02(4) yes
Ta(1) Ta(2) N(3) 127.24(14) yes
Ta(1) Ta(2) N(4) 123.37(13) yes
Ta(1) Ta(2) N(5) 49.14(13) yes
P(2) Ta(2) N(3) 85.17(15) yes
P(2) Ta(2) N(4) 77.72(13) yes
P(2) Ta(2) N(5) 161.91(14) yes
N(3) Ta(2) N(4) 108.2(2) yes
N(3) Ta(2) N(5) 110.1(2) yes
N(4) Ta(2) N(5) 105.3(2) yes
Ta(1) P(1) C(1) 103.4(2) yes
Ta(1) P(1) C(2) 104.1(2) yes
Ta(1) P(1) C(7) 127.8(2) yes
C(1) P(1) C(2) 109.7(3) yes
C(1) P(1) C(7) 106.1(3) yes
C(2) P(1) C(7) 105.1(3) yes
Ta(2) P(2) C(25) 97.3(2) yes
Ta(2) P(2) C(26) 106.8(2) yes
Ta(2) P(2) C(31) 129.8(2) yes
C(25) P(2) C(26) 107.4(3) yes
C(25) P(2) C(31) 105.0(3) yes
C(26) P(2) C(31) 108.4(3) yes
N(1) Si(1) C(1) 104.3(3) yes
N(1) Si(1) C(3) 111.5(3) yes
N(1) Si(1) C(4) 113.8(3) yes
C(1) Si(1) C(3) 109.7(3) yes
C(1) Si(1) C(4) 109.8(3) yes
C(3) Si(1) C(4) 107.6(4) yes
N(2) Si(2) C(2) 106.6(3) yes
N(2) Si(2) C(5) 110.0(3) yes
N(2) Si(2) C(6) 112.1(3) yes
C(2) Si(2) C(5) 108.9(3) yes
C(2) Si(2) C(6) 109.8(3) yes
C(5) Si(2) C(6) 109.4(4) yes
N(3) Si(3) C(25) 104.8(3) yes
N(3) Si(3) C(27) 110.6(3) yes
N(3) Si(3) C(28) 114.7(3) yes
C(25) Si(3) C(27) 110.1(4) yes
C(25) Si(3) C(28) 107.3(3) yes
C(27) Si(3) C(28) 109.2(4) yes
N(4) Si(4) C(26) 106.4(3) yes
N(4) Si(4) C(29) 108.8(3) yes
N(4) Si(4) C(30) 112.5(3) yes
C(26) Si(4) C(29) 110.5(3) yes
C(26) Si(4) C(30) 109.2(3) yes
C(29) Si(4) C(30) 109.4(3) yes
Ta(1) N(1) Si(1) 128.2(3) yes
Ta(1) N(1) C(13) 119.2(4) yes
Si(1) N(1) C(13) 112.4(4) yes
Ta(1) N(2) Si(2) 122.0(2) yes
Ta(1) N(2) C(19) 123.6(4) yes
Si(2) N(2) C(19) 112.9(4) yes
Ta(2) N(3) Si(3) 122.7(3) yes
Ta(2) N(3) C(37) 120.6(4) yes
Si(3) N(3) C(37) 116.6(4) yes
Ta(2) N(4) Si(4) 126.9(3) yes
Ta(2) N(4) C(43) 113.0(4) yes
Si(4) N(4) C(43) 120.0(4) yes
Ta(1) N(5) Ta(2) 89.0(2) yes
Ta(1) N(5) N(6) 64.6(3) yes
Ta(2) N(5) N(6) 151.9(4) yes
Ta(1) N(6) N(5) 78.3(3) yes
P(1) C(1) Si(1) 105.6(3) yes
P(1) C(1) H(1) 110.6 no
P(1) C(1) H(2) 110.5 no
Si(1) C(1) H(1) 110.3 no
Si(1) C(1) H(2) 110.3 no
H(1) C(1) H(2) 109.5 no
P(1) C(2) Si(2) 108.5(3) yes
P(1) C(2) H(3) 110.0 no
P(1) C(2) H(4) 109.9 no
Si(2) C(2) H(3) 109.5 no
Si(2) C(2) H(4) 109.3 no
H(3) C(2) H(4) 109.5 no
Si(1) C(3) H(5) 109.3 no
Si(1) C(3) H(6) 109.8 no
Si(1) C(3) H(7) 109.7 no
H(5) C(3) H(6) 109.3 no
H(5) C(3) H(7) 108.9 no
H(6) C(3) H(7) 109.8 no
Si(1) C(4) H(8) 109.4 no
Si(1) C(4) H(9) 109.9 no
Si(1) C(4) H(10) 109.3 no
H(8) C(4) H(9) 109.7 no
H(8) C(4) H(10) 108.8 no
H(9) C(4) H(10) 109.7 no
Si(2) C(5) H(11) 109.4 no
Si(2) C(5) H(12) 109.6 no
Si(2) C(5) H(13) 109.6 no
H(11) C(5) H(12) 109.3 no
H(11) C(5) H(13) 109.4 no
H(12) C(5) H(13) 109.6 no
Si(2) C(6) H(14) 109.2 no
Si(2) C(6) H(15) 109.5 no
Si(2) C(6) H(16) 109.4 no
H(14) C(6) H(15) 109.5 no
H(14) C(6) H(16) 109.4 no
H(15) C(6) H(16) 109.8 no
P(1) C(7) C(8) 118.9(5) yes
P(1) C(7) C(12) 123.6(5) yes
C(8) C(7) C(12) 117.5(6) yes
C(7) C(8) C(9) 121.5(7) yes
C(7) C(8) H(17) 119.2 no
C(9) C(8) H(17) 119.3 no
C(8) C(9) C(10) 119.4(7) yes
C(8) C(9) H(18) 120.3 no
C(10) C(9) H(18) 120.3 no
C(9) C(10) C(11) 121.8(7) yes
C(9) C(10) H(19) 119.5 no
C(11) C(10) H(19) 118.6 no
C(10) C(11) C(12) 118.2(7) yes
C(10) C(11) H(20) 120.7 no
C(12) C(11) H(20) 121.2 no
C(7) C(12) C(11) 121.4(7) yes
C(7) C(12) H(21) 119.4 no
C(11) C(12) H(21) 119.2 no
N(1) C(13) C(14) 119.7(6) yes
N(1) C(13) C(18) 120.7(6) yes
C(14) C(13) C(18) 119.6(7) yes
C(13) C(14) C(15) 119.9(7) yes
C(13) C(14) H(22) 120.0 no
C(15) C(14) H(22) 120.0 no
C(14) C(15) C(16) 119.6(6) yes
C(14) C(15) H(23) 119.9 no
C(16) C(15) H(23) 120.5 no
C(15) C(16) C(17) 120.9(7) yes
C(15) C(16) H(24) 119.3 no
C(17) C(16) H(24) 119.8 no
C(16) C(17) C(18) 120.2(7) yes
C(16) C(17) H(25) 119.9 no
C(18) C(17) H(25) 120.0 no
C(13) C(18) C(17) 119.8(7) yes
C(13) C(18) H(26) 120.0 no
C(17) C(18) H(26) 120.2 no
N(2) C(19) C(20) 120.1(6) yes
N(2) C(19) C(24) 121.1(6) yes
C(20) C(19) C(24) 118.8(7) yes
C(19) C(20) C(21) 119.6(8) yes
C(19) C(20) H(27) 120.3 no
C(21) C(20) H(27) 120.1 no
C(20) C(21) C(22) 120.2(8) yes
C(20) C(21) H(28) 119.8 no
C(22) C(21) H(28) 120.1 no
C(21) C(22) C(23) 119.2(8) yes
C(21) C(22) H(29) 119.9 no
C(23) C(22) H(29) 120.9 no
C(22) C(23) C(24) 122.6(8) yes
C(22) C(23) H(30) 118.4 no
C(24) C(23) H(30) 119.0 no
C(19) C(24) C(23) 119.6(7) yes
C(19) C(24) H(31) 120.3 no
C(23) C(24) H(31) 120.1 no
P(2) C(25) Si(3) 110.7(3) yes
P(2) C(25) H(32) 109.3 no
P(2) C(25) H(33) 109.2 no
Si(3) C(25) H(32) 109.0 no
Si(3) C(25) H(33) 108.9 no
H(32) C(25) H(33) 109.5 no
P(2) C(26) Si(4) 108.1(3) yes
P(2) C(26) H(34) 110.0 no
P(2) C(26) H(35) 109.7 no
Si(4) C(26) H(34) 109.9 no
Si(4) C(26) H(35) 109.6 no
H(34) C(26) H(35) 109.4 no
Si(3) C(27) H(36) 109.7 no
Si(3) C(27) H(37) 109.6 no
Si(3) C(27) H(38) 109.5 no
H(36) C(27) H(37) 109.4 no
H(36) C(27) H(38) 109.3 no
H(37) C(27) H(38) 109.2 no
Si(3) C(28) H(39) 109.3 no
Si(3) C(28) H(40) 109.3 no
Si(3) C(28) H(41) 109.0 no
H(39) C(28) H(40) 110.1 no
H(39) C(28) H(41) 109.6 no
H(40) C(28) H(41) 109.5 no
Si(4) C(29) H(42) 109.7 no
Si(4) C(29) H(43) 109.4 no
Si(4) C(29) H(44) 109.5 no
H(42) C(29) H(43) 109.4 no
H(42) C(29) H(44) 109.6 no
H(43) C(29) H(44) 109.2 no
Si(4) C(30) H(45) 109.2 no
Si(4) C(30) H(46) 109.5 no
Si(4) C(30) H(47) 109.6 no
H(45) C(30) H(46) 109.2 no
H(45) C(30) H(47) 109.5 no
H(46) C(30) H(47) 109.9 no
P(2) C(31) C(32) 121.7(5) yes
P(2) C(31) C(36) 119.7(5) yes
C(32) C(31) C(36) 118.6(6) yes
C(31) C(32) C(33) 120.9(7) yes
C(31) C(32) H(48) 119.8 no
C(33) C(32) H(48) 119.3 no
C(32) C(33) C(34) 121.4(7) yes
C(32) C(33) H(49) 119.5 no
C(34) C(33) H(49) 119.1 no
C(33) C(34) C(35) 119.2(7) yes
C(33) C(34) H(50) 120.2 no
C(35) C(34) H(50) 120.6 no
C(34) C(35) C(36) 119.8(7) yes
C(34) C(35) H(51) 120.0 no
C(36) C(35) H(51) 120.2 no
C(31) C(36) C(35) 120.2(7) yes
C(31) C(36) H(52) 120.0 no
C(35) C(36) H(52) 119.8 no
N(3) C(37) C(38) 121.0(6) yes
N(3) C(37) C(42) 121.4(6) yes
C(38) C(37) C(42) 117.6(6) yes
C(37) C(38) C(39) 121.6(6) yes
C(37) C(38) H(53) 119.1 no
C(39) C(38) H(53) 119.2 no
C(38) C(39) C(40) 119.7(6) yes
C(38) C(39) H(54) 119.9 no
C(40) C(39) H(54) 120.4 no
C(39) C(40) C(41) 118.4(6) yes
C(39) C(40) H(55) 120.7 no
C(41) C(40) H(55) 121.0 no
C(40) C(41) C(42) 123.4(7) yes
C(40) C(41) H(56) 118.1 no
C(42) C(41) H(56) 118.5 no
C(37) C(42) C(41) 119.3(6) yes
C(37) C(42) H(57) 120.0 no
C(41) C(42) H(57) 120.7 no
N(4) C(43) C(44) 123.0(6) yes
N(4) C(43) C(48) 120.9(6) yes
C(44) C(43) C(48) 116.0(6) yes
C(43) C(44) C(45) 121.9(7) yes
C(43) C(44) H(58) 119.1 no
C(45) C(44) H(58) 119.0 no
C(44) C(45) C(46) 120.0(8) yes
C(44) C(45) H(59) 119.9 no
C(46) C(45) H(59) 120.1 no
C(45) C(46) C(47) 120.1(7) yes
C(45) C(46) H(60) 120.0 no
C(47) C(46) H(60) 119.8 no
C(46) C(47) C(48) 120.8(8) yes
C(46) C(47) H(61) 119.7 no
C(48) C(47) H(61) 119.5 no
C(43) C(48) C(47) 121.1(8) yes
C(43) C(48) H(62) 119.5 no
C(47) C(48) H(62) 119.4 no
C(50) C(49) C(54) 123.0(7) yes
C(50) C(49) H(63) 122.8 no
C(54) C(49) H(63) 114.1 no
C(49) C(50) C(51) 122.8(9) yes
C(49) C(50) H(64) 119.7 no
C(51) C(50) H(64) 117.1 no
C(50) C(51) C(52) 117.6(7) yes
C(50) C(51) H(65) 124.1 no
C(52) C(51) H(65) 118.0 no
C(51) C(52) C(53) 114.7(5) yes
C(51) C(52) H(66) 121.8 no
C(53) C(52) H(66) 123.4 no
C(52) C(53) C(54) 115.7(5) yes
C(52) C(53) H(67) 117.7 no
C(54) C(53) H(67) 126.6 no
C(49) C(54) C(53) 118.8(6) yes
C(49) C(54) H(68) 127.6 no
C(53) C(54) H(68) 113.6 no
C(56) C(55) C(60) 118.0(9) yes
C(55) C(56) C(57) 117.9(7) yes
C(56) C(57) C(58) 118.2(6) yes
C(57) C(58) C(59) 118.5(7) yes
C(58) C(59) C(60) 117.7(6) yes
C(55) C(60) C(59) 117.6(8) yes

loop_
_geom_bond_atom_site_label_1
_geom_bond_atom_site_label_2
_geom_bond_distance
_geom_bond_publ_flag
Ta(1) Ta(2) 2.8311(3) yes
Ta(1) P(1) 2.625(2) yes
Ta(1) N(1) 2.066(5) yes
Ta(1) N(2) 2.040(5) yes
Ta(1) N(5) 2.141(4) yes
Ta(1) N(6) 1.975(5) yes
Ta(2) P(2) 2.605(2) yes
Ta(2) N(3) 2.072(5) yes
Ta(2) N(4) 2.086(5) yes
Ta(2) N(5) 1.888(5) yes
P(1) C(1) 1.812(6) yes
P(1) C(2) 1.824(7) yes
P(1) C(7) 1.813(6) yes
P(2) C(25) 1.811(6) yes
P(2) C(26) 1.805(7) yes
P(2) C(31) 1.810(6) yes
Si(1) N(1) 1.753(5) yes
Si(1) C(1) 1.881(7) yes
Si(1) C(3) 1.864(8) yes
Si(1) C(4) 1.848(8) yes
Si(2) N(2) 1.762(5) yes
Si(2) C(2) 1.876(6) yes
Si(2) C(5) 1.862(7) yes
Si(2) C(6) 1.850(7) yes
Si(3) N(3) 1.740(5) yes
Si(3) C(25) 1.898(7) yes
Si(3) C(27) 1.847(8) yes
Si(3) C(28) 1.869(8) yes
Si(4) N(4) 1.739(5) yes
Si(4) C(26) 1.891(6) yes
Si(4) C(29) 1.855(6) yes
Si(4) C(30) 1.876(7) yes
N(1) C(13) 1.447(8) yes
N(2) C(19) 1.417(7) yes
N(3) C(37) 1.458(8) yes
N(4) C(43) 1.381(8) yes
N(5) N(6) 1.319(6) yes
C(1) H(1) 0.98 no
C(1) H(2) 0.98 no
C(2) H(3) 0.98 no
C(2) H(4) 0.98 no
C(3) H(5) 0.99 no
C(3) H(6) 0.98 no
C(3) H(7) 0.98 no
C(4) H(8) 0.98 no
C(4) H(9) 0.97 no
C(4) H(10) 0.98 no
C(5) H(11) 0.98 no
C(5) H(12) 0.98 no
C(5) H(13) 0.98 no
C(6) H(14) 0.98 no
C(6) H(15) 0.98 no
C(6) H(16) 0.98 no
C(7) C(8) 1.403(9) yes
C(7) C(12) 1.378(9) yes
C(8) C(9) 1.368(10) yes
C(8) H(17) 0.98 no
C(9) C(10) 1.340(10) yes
C(9) H(18) 0.98 no
C(10) C(11) 1.391(11) yes
C(10) H(19) 0.98 no
C(11) C(12) 1.385(10) yes
C(11) H(20) 0.98 no
C(12) H(21) 0.98 no
C(13) C(14) 1.394(9) yes
C(13) C(18) 1.410(9) yes
C(14) C(15) 1.401(10) yes
C(14) H(22) 0.98 no
C(15) C(16) 1.387(11) yes
C(15) H(23) 0.98 no
C(16) C(17) 1.379(11) yes
C(16) H(24) 0.98 no
C(17) C(18) 1.388(9) yes
C(17) H(25) 0.98 no
C(18) H(26) 0.98 no
C(19) C(20) 1.409(9) yes
C(19) C(24) 1.394(9) yes
C(20) C(21) 1.384(11) yes
C(20) H(27) 0.98 no
C(21) C(22) 1.409(12) yes
C(21) H(28) 0.98 no
C(22) C(23) 1.330(12) yes
C(22) H(29) 0.98 no
C(23) C(24) 1.379(10) yes
C(23) H(30) 0.98 no
C(24) H(31) 0.98 no
C(25) H(32) 0.98 no
C(25) H(33) 0.98 no
C(26) H(34) 0.98 no
C(26) H(35) 0.98 no
C(27) H(36) 0.98 no
C(27) H(37) 0.98 no
C(27) H(38) 0.98 no
C(28) H(39) 0.98 no
C(28) H(40) 0.98 no
C(28) H(41) 0.98 no
C(29) H(42) 0.98 no
C(29) H(43) 0.98 no
C(29) H(44) 0.98 no
C(30) H(45) 0.98 no
C(30) H(46) 0.98 no
C(30) H(47) 0.98 no
C(31) C(32) 1.397(9) yes
C(31) C(36) 1.379(9) yes
C(32) C(33) 1.353(9) yes
C(32) H(48) 0.98 no
C(33) C(34) 1.372(10) yes
C(33) H(49) 0.98 no
C(34) C(35) 1.385(10) yes
C(34) H(50) 0.98 no
C(35) C(36) 1.403(9) yes
C(35) H(51) 0.98 no
C(36) H(52) 0.98 no
C(37) C(38) 1.400(8) yes
C(37) C(42) 1.408(9) yes
C(38) C(39) 1.383(9) yes
C(38) H(53) 0.98 no
C(39) C(40) 1.386(9) yes
C(39) H(54) 0.98 no
C(40) C(41) 1.371(9) yes
C(40) H(55) 0.98 no
C(41) C(42) 1.359(10) yes
C(41) H(56) 0.98 no
C(42) H(57) 0.98 no
C(43) C(44) 1.378(9) yes
C(43) C(48) 1.414(9) yes
C(44) C(45) 1.403(9) yes
C(44) H(58) 0.98 no
C(45) C(46) 1.385(12) yes
C(45) H(59) 0.98 no
C(46) C(47) 1.321(11) yes
C(46) H(60) 0.98 no
C(47) C(48) 1.416(10) yes
C(47) H(61) 0.98 no
C(48) H(62) 0.98 no
C(49) C(50) 1.224(10) yes
C(49) C(54) 1.363(9) yes
C(49) H(63) 1.04 no
C(50) C(51) 1.355(10) yes
C(50) H(64) 0.99 no
C(51) C(52) 1.480(10) yes
C(51) H(65) 0.91 no
C(52) C(53) 1.493(9) yes
C(52) H(66) 0.99 no
C(53) C(54) 1.472(9) yes
C(53) H(67) 0.94 no
C(54) H(68) 0.91 no
C(55) C(56) 1.445(10) yes
C(55) C(60) 1.424(11) yes
C(56) C(57) 1.474(10) yes
C(57) C(58) 1.524(11) yes
C(58) C(59) 1.431(10) yes
C(59) C(60) 1.530(10) yes

loop_
_geom_contact_atom_site_label_1
_geom_contact_atom_site_label_2
_geom_contact_distance
_geom_contact_site_symmetry_2
_geom_contact_publ_flag
C(8) C(41) 3.600(9) 4_645 no
C(9) C(40) 3.546(11) 4_645 no
C(11) C(16) 3.596(11) 3 no
C(12) C(16) 3.549(10) 3 no
C(23) C(45) 3.459(11) 4_655 no
C(23) C(46) 3.522(13) 4_655 no
C(41) C(47) 3.540(10) 4_655 no
C(8) H(38) 2.9455 4_645 no
C(15) H(20) 2.8873 3_455 no
C(16) H(21) 2.8782 3_455 no
C(16) H(20) 2.9869 3_455 no
C(17) H(21) 2.8521 3_455 no
C(23) H(54) 2.9848 4_655 no
C(36) H(44) 2.9393 4 no
C(39) H(18) 2.7706 4_655 no
C(40) H(18) 2.7147 4_655 no
C(41) H(17) 2.9138 4_655 no
C(41) H(18) 2.9734 4_655 no
C(45) H(52) 2.9172 4_545 no
C(46) H(52) 2.7322 4_545 no
C(47) H(34) 2.9016 4_545 no
C(47) H(56) 2.9546 4_645 no
C(47) H(52) 2.9924 4_545 no
C(57) H(59) 2.9707 4_655 no
H(9) H(25) 2.4199 3 no
H(10) H(64) 2.2751 3_455 no
H(11) H(24) 2.4333 1_655 no
H(11) H(25) 2.5774 1_655 no
H(13) H(60) 2.3725 4_655 no
H(14) H(41) 2.5371 4_645 no
H(15) H(45) 2.4496 1_655 no
H(15) H(43) 2.5052 1_655 no
H(16) H(60) 2.4554 4_655 no
H(19) H(29) 2.4988 1_545 no
H(30) H(53) 2.4336 4_655 no
H(30) H(54) 2.4694 4_655 no
H(34) H(61) 2.5923 4 no
H(40) H(54) 2.4101 4_655 no
H(55) H(63) 2.6500 2_665 no
H(56) H(63) 2.6457 2_665 no

loop_
_geom_torsion_atom_site_label_1
_geom_torsion_atom_site_label_2
_geom_torsion_atom_site_label_3
_geom_torsion_atom_site_label_4
_geom_torsion
_geom_torsion_publ_flag
Ta(1) Ta(2) P(2) C(25) -161.4(2) no
Ta(1) Ta(2) P(2) C(26) 87.9(2) no
Ta(1) Ta(2) P(2) C(31) -44.9(3) no
Ta(1) Ta(2) N(3) Si(3) 130.9(3) no
Ta(1) Ta(2) N(3) C(37) -47.7(5) no
Ta(1) Ta(2) N(4) Si(4) -80.3(3) no
Ta(1) Ta(2) N(4) C(43) 96.7(4) no
Ta(1) Ta(2) N(5) N(6) -19.5(8) no
Ta(1) P(1) C(1) Si(1) -44.9(3) no
Ta(1) P(1) C(2) Si(2) -28.6(3) no
Ta(1) P(1) C(7) C(8) -40.2(7) no
Ta(1) P(1) C(7) C(12) 142.0(7) no
Ta(1) N(1) Si(1) C(1) -11.2(4) no
Ta(1) N(1) Si(1) C(3) -129.5(4) no
Ta(1) N(1) Si(1) C(4) 108.6(4) no
Ta(1) N(1) C(13) C(14) 77.1(6) no
Ta(1) N(1) C(13) C(18) -103.9(6) no
Ta(1) N(2) Si(2) C(2) 35.5(4) no
Ta(1) N(2) Si(2) C(5) 153.4(3) no
Ta(1) N(2) Si(2) C(6) -84.7(4) no
Ta(1) N(2) C(19) C(20) -93.5(7) no
Ta(1) N(2) C(19) C(24) 90.1(7) no
Ta(1) N(5) Ta(2) P(2) 23.8(6) no
Ta(1) N(5) Ta(2) N(3) -122.4(2) no
Ta(1) N(5) Ta(2) N(4) 121.2(2) no
Ta(1) N(6) N(5) Ta(2) 21.7(9) no
Ta(2) Ta(1) P(1) C(1) 173.6(2) no
Ta(2) Ta(1) P(1) C(2) -71.8(2) no
Ta(2) Ta(1) P(1) C(7) 50.6(3) no
Ta(2) Ta(1) N(1) Si(1) -173.9(3) no
Ta(2) Ta(1) N(1) C(13) 12.0(5) no
Ta(2) Ta(1) N(2) Si(2) 111.4(3) no
Ta(2) Ta(1) N(2) C(19) -53.3(5) no
Ta(2) Ta(1) N(5) N(6) 170.0(4) no
Ta(2) Ta(1) N(6) N(5) -6.8(3) no
Ta(2) P(2) C(25) Si(3) 44.7(3) no
Ta(2) P(2) C(26) Si(4) 32.0(3) no
Ta(2) P(2) C(31) C(32) -8.1(7) no
Ta(2) P(2) C(31) C(36) 174.2(4) no
Ta(2) N(3) Si(3) C(25) 8.6(4) no
Ta(2) N(3) Si(3) C(27) 127.2(4) no
Ta(2) N(3) Si(3) C(28) -108.8(4) no
Ta(2) N(3) C(37) C(38) -49.4(7) no
Ta(2) N(3) C(37) C(42) 130.5(5) no
Ta(2) N(4) Si(4) C(26) -18.6(4) no
Ta(2) N(4) Si(4) C(29) -137.7(4) no
Ta(2) N(4) Si(4) C(30) 100.9(4) no
Ta(2) N(4) C(43) C(44) 75.2(7) no
Ta(2) N(4) C(43) C(48) -106.4(7) no
Ta(2) N(5) Ta(1) P(1) -177.75(10) no
Ta(2) N(5) Ta(1) N(1) -74.5(3) no
Ta(2) N(5) Ta(1) N(2) 97.8(2) no
Ta(2) N(5) Ta(1) N(6) -170.0(4) no
P(1) Ta(1) Ta(2) P(2) -167.30(10) no
P(1) Ta(1) Ta(2) N(3) 89.8(2) no
P(1) Ta(1) Ta(2) N(4) -76.5(2) no
P(1) Ta(1) Ta(2) N(5) 4.8(2) no
P(1) Ta(1) N(1) Si(1) -12.2(3) no
P(1) Ta(1) N(1) C(13) 173.7(5) no
P(1) Ta(1) N(2) Si(2) -43.0(3) no
P(1) Ta(1) N(2) C(19) 152.3(5) no
P(1) Ta(1) N(5) N(6) -7.8(4) no
P(1) Ta(1) N(6) N(5) 172.6(3) no
P(1) C(1) Si(1) N(1) 38.0(4) no
P(1) C(1) Si(1) C(3) 157.5(4) no
P(1) C(1) Si(1) C(4) -84.4(4) no
P(1) C(2) Si(2) N(2) 3.9(4) no
P(1) C(2) Si(2) C(5) -114.7(4) no
P(1) C(2) Si(2) C(6) 125.6(4) no
P(1) C(7) C(8) C(9) -174.1(7) no
P(1) C(7) C(12) C(11) 177.7(9) no
P(2) Ta(2) Ta(1) N(1) -32.7(2) no
P(2) Ta(2) Ta(1) N(2) 89.88(15) no
P(2) Ta(2) Ta(1) N(5) -172.1(2) no
P(2) Ta(2) Ta(1) N(6) -166.0(2) no
P(2) Ta(2) N(3) Si(3) 14.3(3) no
P(2) Ta(2) N(3) C(37) -164.4(5) no
P(2) Ta(2) N(4) Si(4) 30.6(3) no
P(2) Ta(2) N(4) C(43) -152.5(4) no
P(2) Ta(2) N(5) N(6) 4.4(13) no
P(2) C(25) Si(3) N(3) -39.0(4) no
P(2) C(25) Si(3) C(27) -158.0(3) no
P(2) C(25) Si(3) C(28) 83.3(4) no
P(2) C(26) Si(4) N(4) -14.0(4) no
P(2) C(26) Si(4) C(29) 104.0(4) no
P(2) C(26) Si(4) C(30) -135.6(4) no
P(2) C(31) C(32) C(33) -177.4(6) no
P(2) C(31) C(36) C(35) 177.2(6) no
Si(1) N(1) Ta(1) N(2) 61.6(4) no
Si(1) N(1) Ta(1) N(5) -126.0(3) no
Si(1) N(1) Ta(1) N(6) -70.9(5) no
Si(1) N(1) C(13) C(14) -97.9(6) no
Si(1) N(1) C(13) C(18) 81.1(6) no
Si(1) C(1) P(1) C(2) -155.5(3) no
Si(1) C(1) P(1) C(7) 91.4(4) no
Si(2) N(2) Ta(1) N(1) -117.9(3) no
Si(2) N(2) Ta(1) N(5) 66.8(3) no
Si(2) N(2) Ta(1) N(6) 27.7(4) no
Si(2) N(2) C(19) C(20) 100.6(7) no
Si(2) N(2) C(19) C(24) -75.8(7) no
Si(2) C(2) P(1) C(1) 81.5(4) no
Si(2) C(2) P(1) C(7) -164.8(3) no
Si(3) N(3) Ta(2) N(4) -61.1(3) no
Si(3) N(3) Ta(2) N(5) -175.7(3) no
Si(3) N(3) C(37) C(38) 131.9(5) no
Si(3) N(3) C(37) C(42) -48.3(7) no
Si(3) C(25) P(2) C(26) 154.8(3) no
Si(3) C(25) P(2) C(31) -89.9(4) no
Si(4) N(4) Ta(2) N(3) 111.2(3) no
Si(4) N(4) Ta(2) N(5) -131.1(3) no
Si(4) N(4) C(43) C(44) -107.6(7) no
Si(4) N(4) C(43) C(48) 70.7(8) no
Si(4) C(26) P(2) C(25) -71.5(4) no
Si(4) C(26) P(2) C(31) 175.5(3) no
N(1) Ta(1) Ta(2) N(3) -135.6(2) no
N(1) Ta(1) Ta(2) N(4) 58.1(2) no
N(1) Ta(1) Ta(2) N(5) 139.4(3) no
N(1) Ta(1) P(1) C(1) 32.5(3) no
N(1) Ta(1) P(1) C(2) 147.1(3) no
N(1) Ta(1) P(1) C(7) -90.5(3) no
N(1) Ta(1) N(2) C(19) 77.5(5) no
N(1) Ta(1) N(5) N(6) 95.5(5) no
N(1) Ta(1) N(6) N(5) -127.4(3) no
N(1) C(13) C(14) C(15) 178.7(6) no
N(1) C(13) C(18) C(17) -179.5(6) no
N(2) Ta(1) Ta(2) N(3) -13.0(2) no
N(2) Ta(1) Ta(2) N(4) -179.3(2) no
N(2) Ta(1) Ta(2) N(5) -98.0(2) no
N(2) Ta(1) P(1) C(1) -76.4(3) no
N(2) Ta(1) P(1) C(2) 38.2(3) no
N(2) Ta(1) P(1) C(7) 160.6(3) no
N(2) Ta(1) N(1) C(13) -112.5(5) no
N(2) Ta(1) N(5) N(6) -92.2(4) no
N(2) Ta(1) N(6) N(5) 100.5(3) no
N(2) C(19) C(20) C(21) -174.8(8) no
N(2) C(19) C(24) C(23) 174.1(6) no
N(3) Ta(2) Ta(1) N(5) 85.0(3) no
N(3) Ta(2) Ta(1) N(6) 91.2(2) no
N(3) Ta(2) P(2) C(25) -32.6(3) no
N(3) Ta(2) P(2) C(26) -143.2(3) no
N(3) Ta(2) P(2) C(31) 83.9(3) no
N(3) Ta(2) N(4) C(43) -71.9(5) no
N(3) Ta(2) N(5) N(6) -141.9(9) no
N(3) C(37) C(38) C(39) 178.5(6) no
N(3) C(37) C(42) C(41) -179.3(6) no
N(4) Ta(2) Ta(1) N(5) -81.3(3) no
N(4) Ta(2) Ta(1) N(6) -75.1(2) no
N(4) Ta(2) P(2) C(25) 77.3(3) no
N(4) Ta(2) P(2) C(26) -33.4(3) no
N(4) Ta(2) P(2) C(31) -166.2(3) no
N(4) Ta(2) N(3) C(37) 120.2(4) no
N(4) Ta(2) N(5) N(6) 101.7(9) no
N(4) C(43) C(44) C(45) -180.0(7) no
N(4) C(43) C(48) C(47) 178.1(7) no
N(5) Ta(1) P(1) C(1) 177.0(3) no
N(5) Ta(1) P(1) C(2) -68.3(3) no
N(5) Ta(1) P(1) C(7) 54.0(3) no
N(5) Ta(1) N(1) C(13) 59.9(6) no
N(5) Ta(1) N(2) C(19) -97.8(5) no
N(5) Ta(2) Ta(1) N(6) 6.1(3) no
N(5) Ta(2) P(2) C(25) 179.0(5) no
N(5) Ta(2) P(2) C(26) 68.4(5) no
N(5) Ta(2) P(2) C(31) -64.5(6) no
N(5) Ta(2) N(3) C(37) 5.6(5) no
N(5) Ta(2) N(4) C(43) 45.9(5) no
N(6) Ta(1) P(1) C(1) 172.2(3) no
N(6) Ta(1) P(1) C(2) -73.2(3) no
N(6) Ta(1) P(1) C(7) 49.2(3) no
N(6) Ta(1) N(1) C(13) 115.0(5) no
N(6) Ta(1) N(2) C(19) -136.9(5) no
C(1) P(1) C(7) C(8) -162.1(6) no
C(1) P(1) C(7) C(12) 20.1(9) no
C(1) Si(1) N(1) C(13) 163.3(5) no
C(2) P(1) C(7) C(8) 81.8(7) no
C(2) P(1) C(7) C(12) -96.1(8) no
C(2) Si(2) N(2) C(19) -158.4(4) no
C(3) Si(1) N(1) C(13) 45.0(6) no
C(4) Si(1) N(1) C(13) -77.0(5) no
C(5) Si(2) N(2) C(19) -40.5(5) no
C(6) Si(2) N(2) C(19) 81.5(5) no
C(7) C(8) C(9) C(10) -3.5(16) no
C(7) C(12) C(11) C(10) -3.7(20) no
C(8) C(7) C(12) C(11) -0.1(15) no
C(8) C(9) C(10) C(11) -0.6(19) no
C(9) C(8) C(7) C(12) 3.9(13) no
C(9) C(10) C(11) C(12) 4.2(21) no
C(13) C(14) C(15) C(16) 0.3(10) no
C(13) C(18) C(17) C(16) 1.4(10) no
C(14) C(13) C(18) C(17) -0.5(9) no
C(14) C(15) C(16) C(17) 0.6(11) no
C(15) C(14) C(13) C(18) -0.3(9) no
C(15) C(16) C(17) C(18) -1.4(11) no
C(19) C(20) C(21) C(22) -0.1(15) no
C(19) C(24) C(23) C(22) 1.4(12) no
C(20) C(19) C(24) C(23) -2.4(11) no
C(20) C(21) C(22) C(23) -1.0(15) no
C(21) C(20) C(19) C(24) 1.7(12) no
C(21) C(22) C(23) C(24) 0.3(14) no
C(25) P(2) C(31) C(32) 105.1(6) no
C(25) P(2) C(31) C(36) -72.6(6) no
C(25) Si(3) N(3) C(37) -172.7(4) no
C(26) P(2) C(31) C(32) -140.3(6) no
C(26) P(2) C(31) C(36) 41.9(6) no
C(26) Si(4) N(4) C(43) 164.6(5) no
C(27) Si(3) N(3) C(37) -54.1(6) no
C(28) Si(3) N(3) C(37) 69.9(5) no
C(29) Si(4) N(4) C(43) 45.6(6) no
C(30) Si(4) N(4) C(43) -75.9(6) no
C(31) C(32) C(33) C(34) 0.0(13) no
C(31) C(36) C(35) C(34) 0.7(12) no
C(32) C(31) C(36) C(35) -0.7(10) no
C(32) C(33) C(34) C(35) 0.1(14) no
C(33) C(32) C(31) C(36) 0.3(11) no
C(33) C(34) C(35) C(36) -0.4(13) no
C(37) C(38) C(39) C(40) 0.3(11) no
C(37) C(42) C(41) C(40) 1.4(11) no
C(38) C(37) C(42) C(41) 0.6(9) no
C(38) C(39) C(40) C(41) 1.7(11) no
C(39) C(38) C(37) C(42) -1.4(10) no
C(39) C(40) C(41) C(42) -2.6(11) no
C(43) C(44) C(45) C(46) 0.4(13) no
C(43) C(48) C(47) C(46) 3.3(13) no
C(44) C(43) C(48) C(47) -3.4(11) no
C(44) C(45) C(46) C(47) -0.6(14) no
C(45) C(44) C(43) C(48) 1.6(11) no
C(45) C(46) C(47) C(48) -1.2(14) no
C(49) C(50) C(51) C(52) 32.2(33) no
C(49) C(54) C(53) C(52) 12.7(27) no
C(50) C(49) C(54) C(53) 3.2(33) no
C(50) C(51) C(52) C(53) -13.6(28) no
C(51) C(50) C(49) C(54) -27.1(35) no
C(51) C(52) C(53) C(54) -6.6(25) no
C(55) C(56) C(57) C(58) -2.0(39) no
C(55) C(60) C(59) C(58) 14.5(37) no
C(56) C(55) C(60) C(59) -38.0(32) no
C(56) C(57) C(58) C(59) -20.6(37) no
C(57) C(56) C(55) C(60) 31.4(33) no
C(57) C(58) C(59) C(60) 14.2(34) no
